data_4330312
loop_
_publ_author_name
'Sk Asif Ikbal'
'Sanfaori Brahma'
'Sankar Prasad Rath'

_publ_contact_author_address
;Department of Chemistry
Indian Institute of Technology Kanpur
Kanpur-208016
INDIA
;
_publ_contact_author_email sprath@iitk.ac.in
_publ_contact_author_fax 91-512-2597436
_publ_contact_author_name 'Dr. Sankar Prasad Rath'
_publ_contact_author_phone 91-512-2597251
_publ_section_title
;
 Building-up Remarkably Stable Magnesium Porphyrin Polymers Self-Assembled
 via Bidentate Axial Ligands: Synthesis, Structure, Surface Morphology,
 and Effect of Bridging Ligands
;
_journal_name_full 'Inorganic Chemistry'
_journal_page_first 9666
_journal_page_last 9676
_journal_paper_doi 10.1021/ic300826p
_journal_volume 51
_journal_year 2012
_chemical_formula_sum 'C48 H52 Mg N14 O8'
_chemical_formula_weight 977.35
_chemical_name_common 1.L1
_chemical_name_systematic
; 
 ? 
;
_space_group_IT_number 56
_symmetry_cell_setting orthorhombic
_symmetry_space_group_name_Hall '-P 2ab 2ac'
_symmetry_space_group_name_H-M 'P c c n'
_atom_sites_solution_hydrogens geom
_atom_sites_solution_primary direct
_atom_sites_solution_secondary difmap
_audit_creation_method SHELXL-97
_cell_angle_alpha 90.00
_cell_angle_beta 90.00
_cell_angle_gamma 90.00
_cell_formula_units_Z 4
_cell_length_a 25.448(4)
_cell_length_b 13.497(2)
_cell_length_c 14.724(2)
_cell_measurement_reflns_used 999
_cell_measurement_temperature 100(2)
_cell_measurement_theta_max 27.0
_cell_measurement_theta_min 2.8
_cell_volume 5057.3(13)
_computing_cell_refinement 'Bruker SAINT'
_computing_data_collection 'Bruker APEX'
_computing_data_reduction 'Bruker SAINT'
_computing_molecular_graphics 'SHELXL 5.1, XP (Sheldrick, 1994)'
_computing_publication_material SHELXS-97
_computing_structure_refinement 'SHELXL-97 (Sheldrick, 2008)'
_computing_structure_solution 'SHELXS-97 (Sheldrick, 2008)'
_diffrn_ambient_temperature 100(2)
_diffrn_measured_fraction_theta_full 0.998
_diffrn_measured_fraction_theta_max 0.998
_diffrn_measurement_device_type 'Bruker SMART APEX'
_diffrn_measurement_method \w
_diffrn_radiation_monochromator graphite
_diffrn_radiation_source 'fine-focus sealed tube'
_diffrn_radiation_type MoK\a
_diffrn_radiation_wavelength 0.71073
_diffrn_reflns_av_R_equivalents 0.0870
_diffrn_reflns_av_sigmaI/netI 0.0744
_diffrn_reflns_limit_h_max 30
_diffrn_reflns_limit_h_min -26
_diffrn_reflns_limit_k_max 16
_diffrn_reflns_limit_k_min -15
_diffrn_reflns_limit_l_max 17
_diffrn_reflns_limit_l_min -17
_diffrn_reflns_number 26241
_diffrn_reflns_theta_full 25.00
_diffrn_reflns_theta_max 25.50
_diffrn_reflns_theta_min 2.77
_diffrn_standards_number 0
_exptl_absorpt_coefficient_mu 0.102
_exptl_absorpt_correction_T_max 0.9829
_exptl_absorpt_correction_T_min 0.9721
_exptl_absorpt_correction_type multi-scan
_exptl_absorpt_process_details 'SADABS 2.05 (Sheldrick, 2002)'
_exptl_crystal_colour 'dark red'
_exptl_crystal_density_diffrn 1.284
_exptl_crystal_description block
_exptl_crystal_F_000 2056
_exptl_crystal_size_max 0.28
_exptl_crystal_size_mid 0.20
_exptl_crystal_size_min 0.17
_refine_diff_density_max 0.602
_refine_diff_density_min -0.312
_refine_diff_density_rms 0.084
_refine_ls_extinction_method none
_refine_ls_goodness_of_fit_ref 1.036
_refine_ls_hydrogen_treatment constr
_refine_ls_matrix_type full
_refine_ls_number_parameters 328
_refine_ls_number_reflns 4704
_refine_ls_number_restraints 0
_refine_ls_restrained_S_all 1.036
_refine_ls_R_factor_all 0.1119
_refine_ls_R_factor_gt 0.0751
_refine_ls_shift/su_max 0.000
_refine_ls_shift/su_mean 0.000
_refine_ls_structure_factor_coef Fsqd
_refine_ls_weighting_details 'calc w=1/[\s^2^(Fo^2^)+(0.0936P)^2^+5.9346P] where P=(Fo^2^+2Fc^2^)/3'
_refine_ls_weighting_scheme calc
_refine_ls_wR_factor_gt 0.1836
_refine_ls_wR_factor_ref 0.2102
_reflns_number_gt 3210
_reflns_number_total 4704
_reflns_threshold_expression >2sigma(I)
_cod_data_source_file ic300826p_si_002.cif
_cod_data_source_block 5octb
_cod_database_code 4330312

loop_
_symmetry_equiv_pos_as_xyz
'x, y, z'
'-x+1/2, -y+1/2, z'
'x+1/2, -y, -z+1/2'
'-x, y+1/2, -z+1/2'
'-x, -y, -z'
'x-1/2, y-1/2, -z'
'-x-1/2, y, z-1/2'
'x, -y-1/2, z-1/2'

loop_
_atom_site_label
_atom_site_type_symbol
_atom_site_fract_x
_atom_site_fract_y
_atom_site_fract_z
_atom_site_U_iso_or_equiv
_atom_site_adp_type
_atom_site_occupancy
_atom_site_symmetry_multiplicity
_atom_site_calc_flag
_atom_site_refinement_flags
Mg1 Mg 0.2500 -0.7500 -0.13239(9) 0.0242(4) Uani 1 2 d S
O1 O 0.27099(12) -0.3522(2) -0.1999(3) 0.0723(10) Uani 1 1 d .
O2 O 0.32466(12) -0.3663(2) -0.0882(3) 0.0703(10) Uani 1 1 d .
O3 O 0.04538(11) -0.6082(2) -0.1741(2) 0.0632(9) Uani 1 1 d .
O4 O 0.03895(10) -0.7144(2) -0.0644(2) 0.0613(8) Uani 1 1 d .
N1 N 0.20659(10) -0.61886(18) -0.13207(16) 0.0261(6) Uani 1 1 d .
N2 N 0.31952(10) -0.66804(18) -0.13304(16) 0.0261(6) Uani 1 1 d .
N5 N 0.29295(13) -0.3995(2) -0.1419(3) 0.0496(9) Uani 1 1 d .
N6 N 0.2500 -0.7500 -0.2882(2) 0.0263(8) Uani 1 2 d S
N7 N 0.2500 -0.7500 -0.4774(2) 0.0254(8) Uani 1 2 d S
N8 N 0.06398(12) -0.6697(3) -0.1224(2) 0.0447(8) Uani 1 1 d .
C1 C 0.15450(12) -0.6130(2) -0.10936(19) 0.0284(7) Uani 1 1 d .
C2 C 0.14305(12) -0.5173(2) -0.0685(2) 0.0306(7) Uani 1 1 d .
C3 C 0.18869(13) -0.4645(2) -0.0710(2) 0.0330(8) Uani 1 1 d .
C4 C 0.22790(13) -0.5284(2) -0.1136(2) 0.0294(7) Uani 1 1 d .
C5 C 0.28039(13) -0.5067(2) -0.1365(2) 0.0335(8) Uani 1 1 d .
C6 C 0.32261(12) -0.5707(2) -0.1558(2) 0.0308(7) Uani 1 1 d .
C7 C 0.37358(13) -0.5485(2) -0.1969(2) 0.0330(7) Uani 1 1 d .
C8 C 0.40115(12) -0.6354(2) -0.1950(2) 0.0330(8) Uani 1 1 d .
C9 C 0.36752(12) -0.7082(2) -0.1519(2) 0.0288(7) Uani 1 1 d .
C20 C 0.12091(12) -0.6928(2) -0.1285(2) 0.0314(7) Uani 1 1 d .
C21 C 0.09325(13) -0.4815(3) -0.0230(2) 0.0356(8) Uani 1 1 d .
H21A H 0.1025 -0.4524 0.0366 0.043 Uiso 1 1 calc R
H21B H 0.0702 -0.5392 -0.0116 0.043 Uiso 1 1 calc R
C22 C 0.06252(15) -0.4047(3) -0.0777(3) 0.0512(10) Uani 1 1 d .
H22A H 0.0326 -0.3812 -0.0418 0.077 Uiso 1 1 calc R
H22B H 0.0498 -0.4350 -0.1340 0.077 Uiso 1 1 calc R
H22C H 0.0855 -0.3487 -0.0923 0.077 Uiso 1 1 calc R
C23 C 0.19817(16) -0.3688(3) -0.0210(3) 0.0524(11) Uani 1 1 d .
H23A H 0.1644 -0.3335 -0.0127 0.063 Uiso 1 1 calc R
H23B H 0.2218 -0.3259 -0.0572 0.063 Uiso 1 1 calc R
C24 C 0.22277(18) -0.3886(4) 0.0710(3) 0.0711(14) Uani 1 1 d .
H24A H 0.2270 -0.3259 0.1038 0.107 Uiso 1 1 calc R
H24B H 0.2572 -0.4197 0.0626 0.107 Uiso 1 1 calc R
H24C H 0.2000 -0.4330 0.1060 0.107 Uiso 1 1 calc R
C25 C 0.39299(14) -0.4543(3) -0.2407(3) 0.0416(9) Uani 1 1 d .
H25A H 0.3626 -0.4101 -0.2514 0.050 Uiso 1 1 calc R
H25B H 0.4083 -0.4709 -0.3006 0.050 Uiso 1 1 calc R
C26 C 0.43401(16) -0.3983(3) -0.1851(3) 0.0553(11) Uani 1 1 d .
H26A H 0.4462 -0.3404 -0.2194 0.083 Uiso 1 1 calc R
H26B H 0.4639 -0.4420 -0.1724 0.083 Uiso 1 1 calc R
H26C H 0.4183 -0.3763 -0.1277 0.083 Uiso 1 1 calc R
C27 C 0.45173(13) -0.6552(3) -0.2454(3) 0.0433(9) Uani 1 1 d .
H27A H 0.4759 -0.6935 -0.2060 0.052 Uiso 1 1 calc R
H27B H 0.4689 -0.5915 -0.2605 0.052 Uiso 1 1 calc R
C29 C 0.44131(16) -0.7129(3) -0.3321(3) 0.0538(11) Uani 1 1 d .
H29A H 0.4744 -0.7228 -0.3648 0.081 Uiso 1 1 calc R
H29B H 0.4168 -0.6757 -0.3705 0.081 Uiso 1 1 calc R
H29C H 0.4260 -0.7774 -0.3170 0.081 Uiso 1 1 calc R
C30 C 0.21863(18) -0.6938(3) -0.3357(2) 0.0597(13) Uani 1 1 d .
H30A H 0.1951 -0.6509 -0.3046 0.072 Uiso 1 1 calc R
C31 C 0.21832(18) -0.6945(3) -0.4291(2) 0.0601(13) Uani 1 1 d .
H31A H 0.1941 -0.6529 -0.4600 0.072 Uiso 1 1 calc R
N1S N 0.14674(19) -0.4509(4) -0.3160(4) 0.0935(16) Uani 1 1 d .
N2S N 0.0686(3) -0.3612(6) -0.4256(4) 0.160(3) Uani 1 1 d .
C1S C 0.1208(3) -0.5084(5) -0.3774(5) 0.119(3) Uani 1 1 d .
H1SA H 0.1328 -0.5740 -0.3882 0.143 Uiso 1 1 calc R
C2S C 0.0764(3) -0.4732(5) -0.4254(5) 0.112(2) Uani 1 1 d .
H2SA H 0.0529 -0.5167 -0.4558 0.134 Uiso 1 1 calc R
C3S C 0.0950(2) -0.3056(4) -0.3542(5) 0.0892(17) Uani 1 1 d .
H3SA H 0.0814 -0.2436 -0.3346 0.107 Uiso 1 1 calc R
C4S C 0.1386(3) -0.3426(4) -0.3162(4) 0.0940(18) Uani 1 1 d .
H4SA H 0.1640 -0.2998 -0.2899 0.113 Uiso 1 1 calc R

loop_
_atom_site_aniso_label
_atom_site_aniso_U_11
_atom_site_aniso_U_22
_atom_site_aniso_U_33
_atom_site_aniso_U_23
_atom_site_aniso_U_13
_atom_site_aniso_U_12
Mg1 0.0273(8) 0.0265(7) 0.0188(7) 0.000 0.000 0.0050(6)
O1 0.062(2) 0.0394(16) 0.116(3) 0.0287(17) 0.0314(19) 0.0159(14)
O2 0.062(2) 0.0455(17) 0.103(3) -0.0304(17) 0.0208(19) -0.0159(15)
O3 0.0456(17) 0.075(2) 0.069(2) -0.0300(16) -0.0297(15) 0.0301(15)
O4 0.0362(15) 0.074(2) 0.074(2) -0.0385(16) 0.0159(14) -0.0071(14)
N1 0.0298(14) 0.0281(14) 0.0205(13) -0.0001(10) -0.0007(11) 0.0056(11)
N2 0.0287(14) 0.0290(14) 0.0207(13) 0.0023(10) 0.0010(10) 0.0015(11)
N5 0.0420(19) 0.0335(18) 0.073(2) -0.0042(17) 0.0227(18) 0.0013(15)
N6 0.0295(19) 0.0274(19) 0.0219(18) 0.000 0.000 0.0023(16)
N7 0.0256(18) 0.0284(19) 0.0222(18) 0.000 0.000 -0.0028(15)
N8 0.0305(16) 0.054(2) 0.049(2) -0.0307(17) -0.0033(15) 0.0052(15)
C1 0.0303(17) 0.0370(18) 0.0178(15) -0.0027(12) -0.0040(12) 0.0100(14)
C2 0.0362(18) 0.0326(17) 0.0231(16) -0.0010(13) -0.0006(13) 0.0119(14)
C3 0.0381(19) 0.0286(17) 0.0322(18) -0.0007(13) 0.0025(15) 0.0057(14)
C4 0.0372(18) 0.0255(16) 0.0256(16) 0.0003(12) 0.0003(13) 0.0056(13)
C5 0.0405(19) 0.0267(17) 0.0332(18) 0.0000(13) 0.0060(14) 0.0006(14)
C6 0.0311(17) 0.0354(18) 0.0259(16) 0.0005(13) 0.0009(13) -0.0007(14)
C7 0.0327(17) 0.0373(18) 0.0291(17) 0.0032(14) 0.0012(14) -0.0022(15)
C8 0.0288(17) 0.0414(19) 0.0287(17) 0.0080(14) -0.0014(13) 0.0006(14)
C9 0.0267(16) 0.0371(18) 0.0226(16) 0.0029(13) -0.0006(12) 0.0037(14)
C20 0.0253(16) 0.045(2) 0.0237(16) -0.0098(14) -0.0032(12) 0.0086(14)
C21 0.0346(18) 0.0387(19) 0.0334(18) -0.0071(15) -0.0014(14) 0.0094(15)
C22 0.048(2) 0.056(2) 0.050(2) -0.0081(19) -0.0036(18) 0.0285(19)
C23 0.047(2) 0.032(2) 0.078(3) -0.0143(19) 0.020(2) 0.0005(16)
C24 0.059(3) 0.079(3) 0.076(3) -0.048(3) -0.003(2) -0.006(2)
C25 0.043(2) 0.0381(19) 0.044(2) 0.0088(16) 0.0094(17) -0.0017(16)
C26 0.053(2) 0.048(2) 0.064(3) 0.003(2) 0.009(2) -0.0161(19)
C27 0.0320(19) 0.049(2) 0.049(2) 0.0206(18) 0.0147(16) 0.0058(16)
C29 0.054(2) 0.055(2) 0.052(2) 0.014(2) 0.0251(19) 0.0105(19)
C30 0.084(3) 0.072(3) 0.0225(18) -0.0034(18) -0.0028(19) 0.052(2)
C31 0.087(3) 0.070(3) 0.0232(19) -0.0020(18) -0.0057(19) 0.049(2)
N1S 0.095(3) 0.087(3) 0.098(4) 0.034(3) 0.033(3) 0.032(3)
N2S 0.209(7) 0.182(7) 0.090(4) 0.018(4) 0.061(5) 0.139(6)
C1S 0.164(7) 0.063(4) 0.131(6) -0.036(4) -0.028(5) 0.048(4)
C2S 0.085(4) 0.098(5) 0.152(6) 0.042(4) 0.032(4) 0.018(4)
C3S 0.095(4) 0.074(4) 0.099(4) -0.017(3) 0.010(4) 0.021(3)
C4S 0.127(5) 0.062(3) 0.092(4) -0.008(3) -0.012(4) 0.028(3)

loop_
_atom_type_symbol
_atom_type_description
_atom_type_scat_dispersion_real
_atom_type_scat_dispersion_imag
_atom_type_scat_source
C C 0.0033 0.0016 'International Tables Vol C Tables 4.2.6.8 and 6.1.1.4'
H H 0.0000 0.0000 'International Tables Vol C Tables 4.2.6.8 and 6.1.1.4'
N N 0.0061 0.0033 'International Tables Vol C Tables 4.2.6.8 and 6.1.1.4'
Mg Mg 0.0486 0.0363 'International Tables Vol C Tables 4.2.6.8 and 6.1.1.4'
O O 0.0106 0.0060 'International Tables Vol C Tables 4.2.6.8 and 6.1.1.4'

loop_
_geom_angle_atom_site_label_1
_geom_angle_atom_site_label_2
_geom_angle_atom_site_label_3
_geom_angle
_geom_angle_site_symmetry_1
_geom_angle_site_symmetry_3
N2 Mg1 N1 90.05(10) 2_535 .
N2 Mg1 N1 89.95(10) 2_535 2_535
N1 Mg1 N1 179.74(15) . 2_535
N2 Mg1 N2 179.48(15) 2_535 .
N1 Mg1 N2 89.96(10) . .
N1 Mg1 N2 90.05(10) 2_535 .
N2 Mg1 N7 90.26(7) 2_535 7_656
N1 Mg1 N7 89.87(7) . 7_656
N1 Mg1 N7 89.87(7) 2_535 7_656
N2 Mg1 N7 90.26(7) . 7_656
N2 Mg1 N6 89.74(7) 2_535 .
N1 Mg1 N6 90.13(7) . .
N1 Mg1 N6 90.13(7) 2_535 .
N2 Mg1 N6 89.74(7) . .
N7 Mg1 N6 179.998(1) 7_656 .
C4 N1 C1 106.5(2) . .
C4 N1 Mg1 123.3(2) . .
C1 N1 Mg1 124.2(2) . .
C6 N2 C9 106.4(2) . .
C6 N2 Mg1 124.3(2) . .
C9 N2 Mg1 123.3(2) . .
O1 N5 O2 125.1(4) . .
O1 N5 C5 117.0(4) . .
O2 N5 C5 117.9(4) . .
C30 N6 C30 115.1(4) . 2_535
C30 N6 Mg1 122.4(2) . .
C30 N6 Mg1 122.4(2) 2_535 .
C31 N7 C31 114.3(4) . 2_535
C31 N7 Mg1 122.8(2) . 7_655
C31 N7 Mg1 122.8(2) 2_535 7_655
O3 N8 O4 124.6(3) . .
O3 N8 C20 118.9(3) . .
O4 N8 C20 116.5(3) . .
N1 C1 C20 119.8(3) . .
N1 C1 C2 110.3(3) . .
C20 C1 C2 130.0(3) . .
C3 C2 C1 106.4(3) . .
C3 C2 C21 124.0(3) . .
C1 C2 C21 129.4(3) . .
C2 C3 C4 106.6(3) . .
C2 C3 C23 124.8(3) . .
C4 C3 C23 127.4(3) . .
N1 C4 C5 121.1(3) . .
N1 C4 C3 110.0(3) . .
C5 C4 C3 128.9(3) . .
C4 C5 C6 130.1(3) . .
C4 C5 N5 114.8(3) . .
C6 C5 N5 115.1(3) . .
N2 C6 C5 120.0(3) . .
N2 C6 C7 110.6(3) . .
C5 C6 C7 129.4(3) . .
C8 C7 C6 105.7(3) . .
C8 C7 C25 124.3(3) . .
C6 C7 C25 129.8(3) . .
C7 C8 C9 106.7(3) . .
C7 C8 C27 125.4(3) . .
C9 C8 C27 126.7(3) . .
N2 C9 C20 120.9(3) . 2_535
N2 C9 C8 110.4(3) . .
C20 C9 C8 128.7(3) 2_535 .
C1 C20 C9 130.4(3) . 2_535
C1 C20 N8 114.9(3) . .
C9 C20 N8 114.6(3) 2_535 .
C2 C21 C22 114.3(3) . .
C3 C23 C24 110.6(3) . .
C7 C25 C26 114.3(3) . .
C8 C27 C29 110.8(3) . .
N6 C30 C31 122.4(3) . .
N7 C31 C30 122.9(3) . .
C1S N1S C4S 119.7(5) . .
C3S N2S C2S 116.8(6) . .
N1S C1S C2S 121.9(6) . .
C1S C2S N2S 116.0(7) . .
C4S C3S N2S 119.4(5) . .
C3S C4S N1S 119.1(6) . .

loop_
_geom_bond_atom_site_label_1
_geom_bond_atom_site_label_2
_geom_bond_distance
_geom_bond_site_symmetry_2
Mg1 N2 2.086(2) 2_535
Mg1 N1 2.086(2) .
Mg1 N1 2.087(2) 2_535
Mg1 N2 2.087(2) .
Mg1 N7 2.283(4) 7_656
Mg1 N6 2.294(4) .
O1 N5 1.204(4) .
O2 N5 1.215(4) .
O3 N8 1.222(4) .
O4 N8 1.224(4) .
N1 C4 1.364(4) .
N1 C1 1.369(4) .
N2 C6 1.358(4) .
N2 C9 1.365(4) .
N5 C5 1.483(4) .
N6 C30 1.304(4) .
N6 C30 1.304(4) 2_535
N7 C31 1.310(4) .
N7 C31 1.310(4) 2_535
N7 Mg1 2.282(4) 7_655
N8 C20 1.485(4) .
C1 C20 1.403(5) .
C1 C2 1.455(4) .
C2 C3 1.363(5) .
C2 C21 1.513(4) .
C3 C4 1.460(4) .
C3 C23 1.507(5) .
C4 C5 1.408(5) .
C5 C6 1.408(4) .
C6 C7 1.462(4) .
C7 C8 1.366(5) .
C7 C25 1.509(4) .
C8 C9 1.449(4) .
C8 C27 1.510(4) .
C9 C20 1.412(4) 2_535
C20 C9 1.412(4) 2_535
C21 C22 1.528(5) .
C23 C24 1.515(6) .
C25 C26 1.528(5) .
C27 C29 1.519(6) .
C30 C31 1.377(5) .
N1S C1S 1.362(8) .
N1S C4S 1.475(7) .
N2S C3S 1.455(10) .
N2S C2S 1.525(9) .
C1S C2S 1.413(9) .
C3S C4S 1.340(8) .
